data_7050050
loop_
_publ_author_name
'Bernardo Masci'
'Pierre Thu\'ery'

_publ_section_title
;
 Synthesis of homooxacalixarenes with 5 and 10 phenol units and crystal
 structure of their complexes with uranyl ions
;
_journal_issue 3
_journal_name_full 'New Journal of Chemistry'
_journal_page_first 493
_journal_paper_doi 10.1039/b413827a
_journal_volume 29
_journal_year 2005
_chemical_formula_sum 'C178 H244 N20 O28 U4'
_chemical_formula_weight 4064.05
_space_group_IT_number 2
_symmetry_cell_setting triclinic
_symmetry_space_group_name_Hall '-P 1'
_symmetry_space_group_name_H-M 'P -1'
_atom_sites_solution_hydrogens geom
_atom_sites_solution_primary direct
_atom_sites_solution_secondary difmap
_audit_creation_method SHELXL-97
_cell_angle_alpha 117.130(6)
_cell_angle_beta 102.485(7)
_cell_angle_gamma 96.117(7)
_cell_formula_units_Z 1
_cell_length_a 13.4500(14)
_cell_length_b 19.1428(16)
_cell_length_c 20.2899(18)
_cell_measurement_reflns_used 23830
_cell_measurement_temperature 100(2)
_cell_measurement_theta_max 25.68
_cell_measurement_theta_min 2.98
_cell_volume 4411.0(8)
_computing_cell_refinement 'DENZO-SMN (Otwinowski & Minor, 1997)'
_computing_data_collection 'Kappa-CCD software (Nonius B.V., 1998)'
_computing_data_reduction 'DENZO-SMN (Otwinowski & Minor, 1997)'
_computing_molecular_graphics 'SHELXTL (Sheldrick, 1999)'
_computing_publication_material 'SHELXTL (Sheldrick, 1999)'
_computing_structure_refinement 'SHELXL-97 (Sheldrick, 1997)'
_computing_structure_solution 'SHELXS-97 (Sheldrick, 1997)'
_diffrn_ambient_temperature 100(2)
_diffrn_measured_fraction_theta_full 0.860
_diffrn_measured_fraction_theta_max 0.860
_diffrn_measurement_device_type 'Nonius Kappa-CCD'
_diffrn_measurement_method '\f scans'
_diffrn_radiation_monochromator graphite
_diffrn_radiation_source 'fine-focus sealed tube'
_diffrn_radiation_type MoK\a
_diffrn_radiation_wavelength 0.71073
_diffrn_reflns_av_R_equivalents 0.0920
_diffrn_reflns_av_sigmaI/netI 0.1087
_diffrn_reflns_limit_h_max 16
_diffrn_reflns_limit_h_min -16
_diffrn_reflns_limit_k_max 23
_diffrn_reflns_limit_k_min -23
_diffrn_reflns_limit_l_max 24
_diffrn_reflns_limit_l_min -24
_diffrn_reflns_number 23830
_diffrn_reflns_theta_full 25.68
_diffrn_reflns_theta_max 25.68
_diffrn_reflns_theta_min 2.98
_diffrn_standards_decay_% 0
_exptl_absorpt_coefficient_mu 3.734
_exptl_absorpt_correction_T_max 0.688
_exptl_absorpt_correction_T_min 0.466
_exptl_absorpt_correction_type refdelf
_exptl_absorpt_process_details 'program DELABS from PLATON (Spek, 2000)'
_exptl_crystal_colour 'translucent dark orange'
_exptl_crystal_density_diffrn 1.530
_exptl_crystal_density_meas ?
_exptl_crystal_description irregular
_exptl_crystal_F_000 2044
_exptl_crystal_size_max 0.20
_exptl_crystal_size_mid 0.15
_exptl_crystal_size_min 0.10
_refine_diff_density_max 1.066
_refine_diff_density_min -1.123
_refine_diff_density_rms 0.135
_refine_ls_extinction_method none
_refine_ls_goodness_of_fit_ref 0.913
_refine_ls_hydrogen_treatment constr
_refine_ls_matrix_type full
_refine_ls_number_parameters 1049
_refine_ls_number_reflns 14405
_refine_ls_number_restraints 380
_refine_ls_restrained_S_all 0.905
_refine_ls_R_factor_all 0.2695
_refine_ls_R_factor_gt 0.0886
_refine_ls_shift/su_max 0.001
_refine_ls_shift/su_mean 0.000
_refine_ls_structure_factor_coef Fsqd
_refine_ls_weighting_details 'calc w=1/[\s^2^(Fo^2^)+(0.0548P)^2^] where P=(Fo^2^+2Fc^2^)/3'
_refine_ls_weighting_scheme calc
_refine_ls_wR_factor_gt 0.1589
_refine_ls_wR_factor_ref 0.2386
_reflns_number_gt 4660
_reflns_number_total 14405
_reflns_threshold_expression >2sigma(I)
_cod_data_source_file b413827a.txt
_cod_data_source_block 19
_cod_original_cell_volume 4411.0(7)
_cod_database_code 7050050

loop_
_symmetry_equiv_pos_as_xyz
'x, y, z'
'-x, -y, -z'

loop_
_atom_site_label
_atom_site_type_symbol
_atom_site_fract_x
_atom_site_fract_y
_atom_site_fract_z
_atom_site_U_iso_or_equiv
_atom_site_adp_type
_atom_site_occupancy
_atom_site_symmetry_multiplicity
_atom_site_calc_flag
_atom_site_refinement_flags
_atom_site_disorder_assembly
_atom_site_disorder_group
U1 U 0.63602(7) 0.84798(6) 0.27396(5) 0.0614(3) Uani 1 1 d . . .
U2 U 0.93984(7) 0.88817(6) 0.49212(6) 0.0634(4) Uani 1 1 d . . .
O1 O 0.6187(11) 0.9392(9) 0.2319(8) 0.071(5) Uani 1 1 d . . .
O2 O 0.5002(11) 0.7845(9) 0.1716(9) 0.068(5) Uani 1 1 d . . .
O3 O 0.5973(10) 0.7270(8) 0.2745(8) 0.055(4) Uani 1 1 d . . .
O4 O 0.8332(10) 0.7801(9) 0.4587(9) 0.064(4) Uani 1 1 d . . .
O5 O 1.0405(11) 0.8477(9) 0.5605(9) 0.068(4) Uani 1 1 d . . .
O6 O 1.1846(11) 0.9587(8) 0.7859(8) 0.067(5) Uani 1 1 d . . .
O7 O 0.7233(10) 0.8068(9) 0.2194(10) 0.074(5) Uani 1 1 d . . .
O8 O 0.5582(10) 0.8907(8) 0.3345(9) 0.057(4) Uani 1 1 d . . .
O9 O 0.9918(10) 0.8433(9) 0.4123(8) 0.069(5) Uani 1 1 d . . .
O10 O 0.8848(10) 0.9415(10) 0.5693(9) 0.075(5) Uani 1 1 d . . .
O11 O 0.7826(12) 0.8816(9) 0.3937(9) 0.072(5) Uani 1 1 d . . .
O12 O 0.7741(14) 0.9750(10) 0.3537(10) 0.075(6) Uani 1 1 d . . .
O13 O 0.9186(12) 0.9922(10) 0.4521(9) 0.081(6) Uani 1 1 d . . .
N1 N 0.827(2) 0.9551(14) 0.3975(15) 0.064(7) Uani 1 1 d . . .
C1 C 0.6690(19) 0.9284(13) 0.1220(15) 0.074(7) Uani 1 1 d . . .
C2 C 0.5916(17) 0.9256(12) 0.1567(14) 0.059(7) Uani 1 1 d . . .
C3 C 0.4826(16) 0.8976(12) 0.1097(13) 0.059(7) Uani 1 1 d . . .
C4 C 0.461(2) 0.8734(13) 0.0303(12) 0.072(8) Uani 1 1 d . . .
H4A H 0.3912 0.8531 0.0001 0.087 Uiso 1 1 calc R . .
C5 C 0.5352(18) 0.8772(13) -0.0068(14) 0.068(7) Uani 1 1 d . . .
C6 C 0.6388(18) 0.9073(14) 0.0420(16) 0.071(7) Uani 1 1 d . . .
H6 H 0.6915 0.9140 0.0209 0.085 Uiso 1 1 calc R . .
C7 C 0.504(2) 0.8489(15) -0.0908(13) 0.070(8) Uani 1 1 d D . .
C8 C 0.494(5) 0.7583(18) -0.135(3) 0.13(3) Uani 1 1 d DU . .
H8A H 0.5571 0.7457 -0.1162 0.197 Uiso 1 1 calc R . .
H8B H 0.4809 0.7408 -0.1894 0.197 Uiso 1 1 calc R . .
H8C H 0.4362 0.7312 -0.1280 0.197 Uiso 1 1 calc R . .
C9 C 0.405(2) 0.8760(19) -0.1172(18) 0.112(11) Uani 1 1 d U . .
H9A H 0.3457 0.8493 -0.1114 0.168 Uiso 1 1 calc R . .
H9B H 0.3924 0.8620 -0.1707 0.168 Uiso 1 1 calc R . .
H9C H 0.4161 0.9334 -0.0858 0.168 Uiso 1 1 calc R . .
C10 C 0.582(2) 0.8915(18) -0.1122(17) 0.116(11) Uani 1 1 d U . .
H10A H 0.5566 0.8741 -0.1665 0.174 Uiso 1 1 calc R . .
H10B H 0.6482 0.8788 -0.1009 0.174 Uiso 1 1 calc R . .
H10C H 0.5894 0.9488 -0.0826 0.174 Uiso 1 1 calc R . .
C11 C 0.3983(16) 0.8912(12) 0.1436(12) 0.055(6) Uani 1 1 d . . .
H11A H 0.3478 0.9198 0.1322 0.066 Uiso 1 1 calc R . .
H11B H 0.4278 0.9176 0.1996 0.066 Uiso 1 1 calc R . .
C12 C 0.3418(17) 0.8051(14) 0.1142(14) 0.061(7) Uani 1 1 d . . .
C13 C 0.3963(15) 0.7571(17) 0.1320(13) 0.065(7) Uani 1 1 d . . .
C14 C 0.3471(17) 0.6783(16) 0.1140(13) 0.063(7) Uani 1 1 d . . .
C15 C 0.2441(16) 0.6494(14) 0.0757(13) 0.061(7) Uani 1 1 d . . .
H15 H 0.2115 0.5964 0.0592 0.073 Uiso 1 1 calc R . .
C16 C 0.1816(17) 0.7047(17) 0.0601(15) 0.071(7) Uani 1 1 d . . .
C17 C 0.2351(19) 0.7803(15) 0.0810(13) 0.074(8) Uani 1 1 d . . .
H17 H 0.1984 0.8155 0.0726 0.088 Uiso 1 1 calc R . .
C18 C 0.0588(19) 0.6721(16) 0.0204(16) 0.071(7) Uani 1 1 d U . .
C19 C 0.036(2) 0.6656(17) -0.0592(16) 0.110(10) Uani 1 1 d U . .
H19A H 0.0664 0.6243 -0.0913 0.166 Uiso 1 1 calc R . .
H19B H 0.0666 0.7164 -0.0538 0.166 Uiso 1 1 calc R . .
H19C H -0.0380 0.6519 -0.0829 0.166 Uiso 1 1 calc R . .
C20 C 0.018(2) 0.5876(17) 0.0042(17) 0.107(10) Uani 1 1 d U . .
H20A H -0.0570 0.5736 -0.0146 0.160 Uiso 1 1 calc R . .
H20B H 0.0402 0.5850 0.0512 0.160 Uiso 1 1 calc R . .
H20C H 0.0454 0.5504 -0.0342 0.160 Uiso 1 1 calc R . .
C21 C 0.012(2) 0.7304(19) 0.0740(18) 0.118(11) Uani 1 1 d U . .
H21A H 0.0072 0.7735 0.0625 0.178 Uiso 1 1 calc R . .
H21B H 0.0559 0.7520 0.1264 0.178 Uiso 1 1 calc R . .
H21C H -0.0562 0.7039 0.0682 0.178 Uiso 1 1 calc R . .
C22 C 0.4093(17) 0.6316(14) 0.1362(13) 0.067(7) Uani 1 1 d . . .
H22A H 0.4786 0.6438 0.1317 0.080 Uiso 1 1 calc R . .
H22B H 0.3782 0.5748 0.0995 0.080 Uiso 1 1 calc R . .
C23 C 0.4215(17) 0.6448(12) 0.2175(15) 0.060(7) Uani 1 1 d . . .
C24 C 0.5089(17) 0.6927(14) 0.2818(14) 0.066(7) Uani 1 1 d . . .
C25 C 0.5065(16) 0.6985(13) 0.3526(13) 0.051(6) Uani 1 1 d . . .
C26 C 0.4211(16) 0.6649(13) 0.3623(14) 0.068(7) Uani 1 1 d . . .
H26 H 0.4215 0.6741 0.4115 0.081 Uiso 1 1 calc R . .
C27 C 0.3265(16) 0.6134(14) 0.2950(13) 0.054(6) Uani 1 1 d . . .
C28 C 0.3359(15) 0.6086(13) 0.2284(13) 0.061(7) Uani 1 1 d . . .
H28 H 0.2784 0.5775 0.1846 0.073 Uiso 1 1 calc R . .
C29 C 0.235(2) 0.5700(17) 0.3051(14) 0.083(9) Uani 1 1 d . . .
C30 C 0.201(3) 0.627(2) 0.371(2) 0.138(13) Uani 1 1 d U . .
H30A H 0.1458 0.5975 0.3783 0.208 Uiso 1 1 calc R . .
H30B H 0.1767 0.6670 0.3605 0.208 Uiso 1 1 calc R . .
H30C H 0.2596 0.6530 0.4179 0.208 Uiso 1 1 calc R . .
C31 C 0.1439(17) 0.5276(14) 0.2327(14) 0.078(7) Uani 1 1 d U . .
H31A H 0.1536 0.4758 0.1986 0.117 Uiso 1 1 calc R . .
H31B H 0.1389 0.5594 0.2073 0.117 Uiso 1 1 calc R . .
H31C H 0.0805 0.5205 0.2459 0.117 Uiso 1 1 calc R . .
C32 C 0.268(2) 0.5094(18) 0.3277(17) 0.101(10) Uani 1 1 d U . .
H32A H 0.2079 0.4771 0.3270 0.152 Uiso 1 1 calc R . .
H32B H 0.3171 0.5373 0.3790 0.152 Uiso 1 1 calc R . .
H32C H 0.3010 0.4752 0.2916 0.152 Uiso 1 1 calc R . .
C33 C 0.6058(15) 0.7387(12) 0.4193(12) 0.056(6) Uani 1 1 d . . .
H33A H 0.5875 0.7628 0.4674 0.067 Uiso 1 1 calc R . .
H33B H 0.6448 0.7820 0.4160 0.067 Uiso 1 1 calc R . .
C34 C 0.6789(16) 0.6810(14) 0.4229(14) 0.061(7) Uani 1 1 d . . .
C35 C 0.7873(13) 0.7038(12) 0.4421(11) 0.042(5) Uani 1 1 d U . .
C36 C 0.8450(14) 0.6491(11) 0.4447(13) 0.047(5) Uani 1 1 d . . .
C37 C 0.7972(15) 0.5764(12) 0.4283(12) 0.056(6) Uani 1 1 d . . .
H37 H 0.8400 0.5429 0.4332 0.068 Uiso 1 1 calc R . .
C38 C 0.6878(17) 0.5444(11) 0.4040(13) 0.066(7) Uani 1 1 d D . .
C39 C 0.634(2) 0.6016(16) 0.4068(14) 0.072(8) Uani 1 1 d . . .
H39 H 0.5623 0.5879 0.3974 0.086 Uiso 1 1 calc R . .
C40 C 0.6470(16) 0.4588(12) 0.3797(13) 0.098(13) Uani 1 1 d DU . .
C41 C 0.682(3) 0.4456(19) 0.4462(18) 0.158(19) Uani 1 1 d DU . .
H41A H 0.6299 0.4532 0.4731 0.236 Uiso 1 1 calc R . .
H41B H 0.7470 0.4835 0.4808 0.236 Uiso 1 1 calc R . .
H41C H 0.6912 0.3916 0.4279 0.236 Uiso 1 1 calc R . .
C42 C 0.5323(15) 0.4377(18) 0.3501(19) 0.108(14) Uani 1 1 d DU . .
H42A H 0.5053 0.3866 0.3454 0.162 Uiso 1 1 calc R . .
H42B H 0.5112 0.4342 0.3001 0.162 Uiso 1 1 calc R . .
H42C H 0.5051 0.4786 0.3854 0.162 Uiso 1 1 calc R . .
C43 C 0.689(3) 0.4073(16) 0.3170(18) 0.105(19) Uani 1 1 d DU . .
H43A H 0.6697 0.4177 0.2745 0.158 Uiso 1 1 calc R . .
H43B H 0.6609 0.3514 0.2995 0.158 Uiso 1 1 calc R . .
H43C H 0.7641 0.4194 0.3365 0.158 Uiso 1 1 calc R . .
C44 C 0.9660(16) 0.6767(14) 0.4699(13) 0.065(7) Uani 1 1 d . . .
H44A H 0.9955 0.6300 0.4490 0.078 Uiso 1 1 calc R . .
H44B H 0.9859 0.7113 0.4495 0.078 Uiso 1 1 calc R . .
C45 C 1.0094(15) 0.7232(16) 0.5593(15) 0.072(8) Uani 1 1 d . . .
C46 C 1.0355(14) 0.8041(14) 0.5962(14) 0.052(6) Uani 1 1 d . . .
C47 C 1.0672(17) 0.8427(13) 0.6787(15) 0.063(7) Uani 1 1 d . . .
C48 C 1.0635(19) 0.7972(15) 0.7201(17) 0.081(8) Uani 1 1 d . . .
H48 H 1.0765 0.8235 0.7737 0.097 Uiso 1 1 calc R . .
C49 C 1.0401(19) 0.7144(17) 0.6771(18) 0.081(8) Uani 1 1 d . . .
C50 C 1.0085(15) 0.6762(13) 0.5948(16) 0.065(7) Uani 1 1 d . . .
H50 H 0.9875 0.6202 0.5650 0.078 Uiso 1 1 calc R . .
C51 C 1.0416(18) 0.6640(15) 0.7199(13) 0.066(7) Uani 1 1 d D . .
C52 C 1.147(2) 0.6989(16) 0.7853(16) 0.104(9) Uani 1 1 d U . .
H52A H 1.1372 0.6957 0.8293 0.156 Uiso 1 1 calc R . .
H52B H 1.1736 0.7543 0.8001 0.156 Uiso 1 1 calc R . .
H52C H 1.1971 0.6683 0.7668 0.156 Uiso 1 1 calc R . .
C53 C 0.960(2) 0.6842(19) 0.7626(17) 0.122(12) Uani 1 1 d DU . .
H53A H 0.9687 0.6639 0.7984 0.183 Uiso 1 1 calc R . .
H53B H 0.8916 0.6598 0.7260 0.183 Uiso 1 1 calc R . .
H53C H 0.9695 0.7417 0.7906 0.183 Uiso 1 1 calc R . .
C54 C 1.0189(19) 0.5756(15) 0.6658(15) 0.091(9) Uani 1 1 d U . .
H54A H 1.0706 0.5642 0.6386 0.136 Uiso 1 1 calc R . .
H54B H 0.9506 0.5582 0.6292 0.136 Uiso 1 1 calc R . .
H54C H 1.0210 0.5474 0.6947 0.136 Uiso 1 1 calc R . .
C55 C 1.0928(18) 0.9351(11) 0.7279(13) 0.066(7) Uani 1 1 d . . .
H55A H 1.1007 0.9594 0.6960 0.079 Uiso 1 1 calc R . .
H55B H 1.0367 0.9522 0.7499 0.079 Uiso 1 1 calc R . .
C56 C 1.2165(16) 1.0430(12) 0.8309(13) 0.060(7) Uani 1 1 d . . .
H56A H 1.1741 1.0621 0.8658 0.071 Uiso 1 1 calc R . .
H56B H 1.2046 1.0663 0.7971 0.071 Uiso 1 1 calc R . .
N2 N 0.6191(18) 1.0865(13) 0.3359(14) 0.084(7) Uani 1 1 d U . .
H2 H 0.6186 1.0348 0.3021 0.101 Uiso 1 1 calc R . .
N3 N 0.622(2) 1.2282(15) 0.4301(15) 0.092(7) Uani 1 1 d U . .
C57 C 0.711(2) 1.1348(18) 0.3456(18) 0.108(10) Uani 1 1 d U . .
H57A H 0.7092 1.1352 0.2977 0.130 Uiso 1 1 calc R . .
H57B H 0.7701 1.1143 0.3594 0.130 Uiso 1 1 calc R . .
C58 C 0.721(2) 1.2260(18) 0.4147(18) 0.103(10) Uani 1 1 d U . .
H58A H 0.7760 1.2387 0.4610 0.124 Uiso 1 1 calc R . .
H58B H 0.7383 1.2651 0.3986 0.124 Uiso 1 1 calc R . .
C59 C 0.529(3) 1.104(2) 0.303(2) 0.133(13) Uani 1 1 d U . .
H59A H 0.4665 1.0708 0.3005 0.159 Uiso 1 1 calc R . .
H59B H 0.5255 1.0930 0.2511 0.159 Uiso 1 1 calc R . .
C60 C 0.534(3) 1.196(2) 0.356(2) 0.145(14) Uani 1 1 d U . .
H60A H 0.5464 1.2255 0.3296 0.174 Uiso 1 1 calc R . .
H60B H 0.4683 1.2021 0.3678 0.174 Uiso 1 1 calc R . .
C61 C 0.600(3) 1.087(2) 0.408(2) 0.118(11) Uani 1 1 d U . .
H61A H 0.6566 1.0723 0.4336 0.142 Uiso 1 1 calc R . .
H61B H 0.5343 1.0499 0.3941 0.142 Uiso 1 1 calc R . .
C62 C 0.597(3) 1.177(2) 0.459(2) 0.142(14) Uani 1 1 d U . .
H62A H 0.5268 1.1784 0.4645 0.170 Uiso 1 1 calc R . .
H62B H 0.6450 1.1982 0.5105 0.170 Uiso 1 1 calc R . .
N4 N 0.7225(13) 0.6302(11) 0.2194(10) 0.061(5) Uani 1 1 d U . .
H4 H 0.6790 0.6624 0.2383 0.073 Uiso 1 1 calc R . .
N5 N 0.852(2) 0.5479(17) 0.1713(17) 0.108(8) Uani 1 1 d U . .
C63 C 0.706(2) 0.5619(15) 0.2340(15) 0.075(8) Uani 1 1 d U . .
H63A H 0.6348 0.5291 0.2071 0.090 Uiso 1 1 calc R . .
H63B H 0.7204 0.5805 0.2891 0.090 Uiso 1 1 calc R . .
C64 C 0.783(3) 0.5158(19) 0.2021(18) 0.104(10) Uani 1 1 d U . .
H64A H 0.8272 0.5098 0.2431 0.124 Uiso 1 1 calc R . .
H64B H 0.7444 0.4620 0.1612 0.124 Uiso 1 1 calc R . .
C65 C 0.7030(18) 0.6056(15) 0.1347(14) 0.073(7) Uani 1 1 d U . .
H65A H 0.7116 0.6530 0.1284 0.088 Uiso 1 1 calc R . .
H65B H 0.6325 0.5727 0.1047 0.088 Uiso 1 1 calc R . .
C66 C 0.787(2) 0.5557(18) 0.1070(18) 0.093(9) Uani 1 1 d U . .
H66A H 0.7510 0.5025 0.0636 0.112 Uiso 1 1 calc R . .
H66B H 0.8312 0.5828 0.0897 0.112 Uiso 1 1 calc R . .
C67 C 0.8329(16) 0.6791(15) 0.2592(14) 0.074(7) Uani 1 1 d U . .
H67A H 0.8454 0.7050 0.3149 0.089 Uiso 1 1 calc R . .
H67B H 0.8427 0.7213 0.2456 0.089 Uiso 1 1 calc R . .
C68 C 0.913(2) 0.6280(16) 0.2373(16) 0.083(8) Uani 1 1 d U . .
H68A H 0.9637 0.6528 0.2223 0.099 Uiso 1 1 calc R . .
H68B H 0.9496 0.6226 0.2809 0.099 Uiso 1 1 calc R . .
N6 N 0.2275(18) 0.9000(15) 0.3028(14) 0.095(7) Uani 1 1 d U . .
N7 N 0.321(2) 0.8977(18) 0.4285(17) 0.111(9) Uani 1 1 d U . .
C69 C 0.295(2) 0.840(2) 0.2864(17) 0.109(10) Uani 1 1 d U . .
H69A H 0.3535 0.8588 0.2727 0.131 Uiso 1 1 calc R . .
H69B H 0.2547 0.7886 0.2424 0.131 Uiso 1 1 calc R . .
C70 C 0.337(2) 0.829(2) 0.3541(19) 0.108(10) Uani 1 1 d U . .
H70A H 0.4105 0.8301 0.3620 0.130 Uiso 1 1 calc R . .
H70B H 0.3002 0.7773 0.3442 0.130 Uiso 1 1 calc R . .
C71 C 0.149(2) 0.8800(18) 0.3391(16) 0.101(9) Uani 1 1 d DU . .
H71A H 0.1051 0.9184 0.3507 0.122 Uiso 1 1 calc R . .
H71B H 0.1050 0.8261 0.3044 0.122 Uiso 1 1 calc R . .
C72 C 0.216(3) 0.886(2) 0.4135(17) 0.127(12) Uani 1 1 d DU . .
H72A H 0.2016 0.9294 0.4568 0.152 Uiso 1 1 calc R . .
H72B H 0.1902 0.8362 0.4133 0.152 Uiso 1 1 calc R . .
C73 C 0.292(2) 0.9797(18) 0.3667(18) 0.098(10) Uani 1 1 d U . .
H73A H 0.2461 1.0144 0.3878 0.118 Uiso 1 1 calc R . .
H73B H 0.3345 1.0048 0.3470 0.118 Uiso 1 1 calc R . .
C74 C 0.363(2) 0.970(2) 0.4312(19) 0.112(11) Uani 1 1 d U . .
H74A H 0.4320 0.9699 0.4250 0.135 Uiso 1 1 calc R . .
H74B H 0.3687 1.0154 0.4814 0.135 Uiso 1 1 calc R . .
N8 N 0.213(2) 1.1196(18) 0.2873(18) 0.116(9) Uani 1 1 d U . .
C75 C 0.209(2) 1.185(2) 0.354(2) 0.095(9) Uani 1 1 d U . .
H75 H 0.1745 1.1699 0.3821 0.114 Uiso 1 1 calc R . .
C76 C 0.243(2) 1.264(2) 0.3863(18) 0.092(9) Uani 1 1 d U . .
H76 H 0.2413 1.3023 0.4349 0.110 Uiso 1 1 calc R . .
C77 C 0.282(2) 1.281(2) 0.335(2) 0.117(11) Uani 1 1 d U . .
H77 H 0.3096 1.3352 0.3526 0.140 Uiso 1 1 calc R . .
C78 C 0.285(2) 1.2263(18) 0.2623(19) 0.097(9) Uani 1 1 d DU . .
H78 H 0.3085 1.2408 0.2294 0.116 Uiso 1 1 calc R . .
C79 C 0.247(2) 1.1476(18) 0.2438(19) 0.106(10) Uani 1 1 d DU . .
H79 H 0.2457 1.1082 0.1946 0.127 Uiso 1 1 calc R . .
N9 N 0.098(2) 0.9234(14) 0.0508(14) 0.096(7) Uani 1 1 d U . .
C80 C 0.164(2) 0.9352(16) 0.0133(17) 0.087(8) Uani 1 1 d U . .
H80 H 0.2356 0.9488 0.0369 0.105 Uiso 1 1 calc R . .
C81 C 0.124(3) 0.9269(18) -0.064(2) 0.104(10) Uani 1 1 d U . .
H81 H 0.1694 0.9346 -0.0898 0.125 Uiso 1 1 calc R . .
C82 C 0.013(3) 0.9062(18) -0.0962(19) 0.105(10) Uani 1 1 d U . .
H82 H -0.0189 0.9016 -0.1439 0.126 Uiso 1 1 calc R . .
C83 C -0.045(3) 0.8933(19) -0.051(2) 0.103(10) Uani 1 1 d U . .
H83 H -0.1176 0.8790 -0.0710 0.124 Uiso 1 1 calc R . .
C84 C -0.006(2) 0.8998(17) 0.0154(19) 0.087(9) Uani 1 1 d U . .
H84 H -0.0503 0.8878 0.0398 0.105 Uiso 1 1 calc R . .
N10 N 0.5036(18) 0.5795(15) -0.0926(15) 0.089(7) Uani 1 1 d U . .
C85 C 0.513(2) 0.6451(19) -0.0261(19) 0.094(9) Uani 1 1 d U . .
H85 H 0.4527 0.6491 -0.0103 0.113 Uiso 1 1 calc R . .
C86 C 0.595(2) 0.7051(18) 0.0205(17) 0.090(9) Uani 1 1 d U . .
H86 H 0.5932 0.7501 0.0652 0.108 Uiso 1 1 calc R . .
C87 C 0.688(2) 0.6946(18) -0.0038(18) 0.084(9) Uani 1 1 d U . .
H87 H 0.7514 0.7318 0.0286 0.101 Uiso 1 1 calc R . .
C88 C 0.686(2) 0.636(2) -0.068(2) 0.111(11) Uani 1 1 d U . .
H88 H 0.7447 0.6328 -0.0857 0.134 Uiso 1 1 calc R . .
C89 C 0.590(2) 0.5758(18) -0.1128(17) 0.088(9) Uani 1 1 d U . .
H89 H 0.5887 0.5312 -0.1588 0.106 Uiso 1 1 calc R . .
O14 O 0.1468(17) 0.9602(14) 0.2047(13) 0.138(8) Uani 1 1 d U . .

loop_
_atom_site_aniso_label
_atom_site_aniso_U_11
_atom_site_aniso_U_22
_atom_site_aniso_U_33
_atom_site_aniso_U_23
_atom_site_aniso_U_13
_atom_site_aniso_U_12
U1 0.0598(6) 0.0576(7) 0.0591(7) 0.0271(6) 0.0132(5) 0.0012(5)
U2 0.0616(6) 0.0583(7) 0.0606(7) 0.0263(6) 0.0140(5) 0.0000(5)
O1 0.068(10) 0.082(12) 0.047(10) 0.015(9) 0.039(8) -0.018(8)
O2 0.063(9) 0.084(12) 0.063(11) 0.047(10) 0.012(8) 0.009(8)
O3 0.042(7) 0.067(10) 0.050(9) 0.022(8) 0.017(7) 0.008(7)
O4 0.048(8) 0.071(11) 0.082(12) 0.050(10) 0.013(8) 0.010(8)
O5 0.054(9) 0.074(12) 0.062(10) 0.031(9) 0.005(8) 0.005(8)
O6 0.079(11) 0.041(10) 0.056(11) 0.016(9) -0.001(9) -0.003(8)
O7 0.043(8) 0.049(10) 0.097(13) 0.021(9) 0.004(9) -0.008(7)
O8 0.051(8) 0.029(8) 0.082(11) 0.017(8) 0.026(8) 0.004(6)
O9 0.046(8) 0.067(11) 0.043(9) -0.015(8) 0.024(7) -0.008(7)
O10 0.039(8) 0.070(12) 0.070(12) 0.008(9) 0.007(8) -0.014(8)
O11 0.081(10) 0.049(11) 0.075(12) 0.026(10) 0.016(9) 0.006(8)
O12 0.092(13) 0.055(12) 0.057(12) 0.029(10) -0.011(10) -0.006(9)
O13 0.069(10) 0.084(13) 0.072(12) 0.049(11) -0.009(9) -0.036(10)
N1 0.072(17) 0.048(16) 0.054(17) 0.007(13) 0.026(14) 0.014(12)
C1 0.084(17) 0.044(15) 0.068(18) 0.008(13) 0.031(15) -0.001(12)
C2 0.074(15) 0.042(14) 0.075(17) 0.031(13) 0.048(14) 0.001(11)
C3 0.062(13) 0.040(13) 0.072(17) 0.037(13) 0.010(12) -0.022(11)
C4 0.102(19) 0.055(15) 0.032(13) 0.021(12) -0.013(13) -0.016(13)
C5 0.071(15) 0.049(15) 0.065(17) 0.028(13) -0.001(14) -0.013(12)
C6 0.072(16) 0.065(17) 0.10(2) 0.049(16) 0.039(16) 0.016(13)
C7 0.09(2) 0.064(16) 0.036(15) 0.023(13) 0.003(15) -0.005(15)
C8 0.25(6) 0.09(6) 0.06(6) 0.04(5) 0.04(5) 0.07(5)
C9 0.10(2) 0.13(3) 0.06(2) 0.03(2) -0.01(2) 0.007(19)
C10 0.10(2) 0.17(3) 0.10(2) 0.08(2) 0.038(19) 0.020(19)
C11 0.066(14) 0.045(13) 0.058(14) 0.038(12) 0.004(12) 0.001(10)
C12 0.042(13) 0.058(16) 0.078(18) 0.033(14) 0.009(13) 0.013(11)
C13 0.026(11) 0.11(2) 0.050(15) 0.027(15) 0.019(11) 0.024(12)
C14 0.059(14) 0.09(2) 0.053(15) 0.051(15) 0.005(13) 0.010(13)
C15 0.053(13) 0.067(17) 0.068(17) 0.039(14) 0.018(13) 0.015(12)
C16 0.050(13) 0.12(2) 0.09(2) 0.071(18) 0.040(14) 0.049(14)
C17 0.096(19) 0.060(17) 0.063(17) 0.040(14) 0.008(15) 0.003(14)
C18 0.062(15) 0.037(18) 0.097(19) 0.018(15) 0.026(14) 0.012(13)
C19 0.08(2) 0.17(2) 0.09(2) 0.09(2) -0.015(19) -0.003(17)
C20 0.07(2) 0.12(2) 0.15(3) 0.08(2) 0.027(19) 0.024(18)
C21 0.09(2) 0.10(3) 0.15(3) 0.06(2) 0.01(2) 0.01(2)
C22 0.065(15) 0.063(17) 0.060(16) 0.034(14) 0.000(13) -0.009(12)
C23 0.067(14) 0.033(13) 0.10(2) 0.037(13) 0.049(14) 0.009(11)
C24 0.056(14) 0.059(17) 0.063(17) 0.020(14) 0.006(13) 0.012(12)
C25 0.049(13) 0.055(15) 0.046(14) 0.027(12) 0.004(11) 0.009(10)
C26 0.061(14) 0.046(14) 0.067(16) 0.006(12) 0.025(12) -0.010(11)
C27 0.046(12) 0.086(18) 0.054(14) 0.045(13) 0.032(11) 0.023(11)
C28 0.044(12) 0.055(15) 0.050(15) 0.015(12) -0.013(11) -0.008(10)
C29 0.097(19) 0.066(19) 0.048(15) 0.005(14) 0.024(14) -0.024(15)
C30 0.13(3) 0.13(3) 0.12(3) 0.04(3) 0.05(2) -0.01(2)
C31 0.064(15) 0.076(17) 0.098(18) 0.052(15) 0.016(14) 0.005(13)
C32 0.09(2) 0.10(2) 0.13(2) 0.07(2) 0.042(18) 0.029(17)
C33 0.060(13) 0.041(13) 0.057(14) 0.011(11) 0.031(11) 0.011(10)
C34 0.049(13) 0.054(16) 0.068(17) 0.026(13) 0.007(12) 0.007(11)
C35 0.029(7) 0.054(9) 0.041(8) 0.014(7) 0.029(7) 0.018(6)
C36 0.037(10) 0.033(12) 0.080(16) 0.027(12) 0.028(11) 0.017(9)
C37 0.048(11) 0.047(14) 0.056(14) 0.027(12) -0.016(11) 0.003(10)
C38 0.071(16) 0.056(16) 0.09(2) 0.042(15) 0.030(15) 0.034(13)
C39 0.081(17) 0.08(2) 0.069(19) 0.041(17) 0.042(15) 0.012(15)
C40 0.08(3) 0.06(3) 0.17(3) 0.06(3) 0.06(3) 0.02(2)
C41 0.17(3) 0.13(3) 0.18(3) 0.09(2) 0.04(2) 0.00(2)
C42 0.10(2) 0.07(2) 0.16(2) 0.07(2) 0.04(2) 0.004(19)
C43 0.09(3) 0.10(3) 0.10(3) 0.02(2) 0.05(2) 0.01(2)
C44 0.067(15) 0.069(17) 0.072(18) 0.042(15) 0.027(14) 0.017(12)
C45 0.035(12) 0.087(19) 0.087(19) 0.056(16) -0.017(13) 0.000(11)
C46 0.037(11) 0.049(15) 0.058(16) 0.024(13) 0.003(11) -0.002(10)
C47 0.060(14) 0.032(13) 0.076(18) 0.004(12) 0.037(13) 0.003(10)
C48 0.081(18) 0.054(17) 0.09(2) 0.029(17) 0.024(16) 0.007(14)
C49 0.061(16) 0.08(2) 0.10(2) 0.033(19) 0.030(17) 0.009(14)
C50 0.041(12) 0.037(13) 0.10(2) 0.028(14) 0.012(13) -0.009(10)
C51 0.072(15) 0.057(18) 0.037(13) -0.002(12) 0.010(12) 0.026(12)
C52 0.09(2) 0.10(2) 0.13(2) 0.082(19) 0.009(18) 0.004(16)
C53 0.13(3) 0.13(3) 0.12(3) 0.06(2) 0.08(2) 0.04(2)
C54 0.074(18) 0.08(2) 0.12(2) 0.065(18) 0.014(16) 0.014(15)
C55 0.086(17) 0.027(12) 0.066(16) 0.016(12) 0.012(14) -0.001(11)
C56 0.067(14) 0.042(14) 0.071(16) 0.027(13) 0.029(13) 0.001(11)
N2 0.075(16) 0.063(16) 0.110(19) 0.051(14) 0.002(14) 0.008(12)
N3 0.079(17) 0.090(19) 0.104(19) 0.037(16) 0.039(15) 0.031(14)
C57 0.06(2) 0.12(3) 0.13(2) 0.05(2) 0.051(18) -0.005(18)
C58 0.07(2) 0.10(2) 0.12(2) 0.04(2) 0.037(19) 0.018(17)
C59 0.15(3) 0.10(3) 0.11(3) 0.03(3) 0.02(3) 0.02(2)
C60 0.15(3) 0.15(3) 0.15(3) 0.10(3) 0.02(3) 0.04(3)
C61 0.16(3) 0.12(3) 0.08(3) 0.05(2) 0.04(2) 0.03(2)
C62 0.18(3) 0.09(3) 0.17(3) 0.07(3) 0.06(3) 0.04(3)
N4 0.063(11) 0.061(13) 0.066(13) 0.032(11) 0.033(10) 0.014(9)
N5 0.099(19) 0.11(2) 0.12(2) 0.047(18) 0.050(18) 0.073(16)
C63 0.086(17) 0.064(18) 0.068(18) 0.038(15) 0.005(14) 0.002(14)
C64 0.11(2) 0.09(2) 0.08(2) 0.02(2) 0.00(2) 0.041(19)
C65 0.060(15) 0.083(18) 0.076(18) 0.042(15) 0.010(14) 0.018(13)
C66 0.09(2) 0.10(2) 0.09(2) 0.041(19) 0.039(19) 0.048(17)
C67 0.049(14) 0.082(18) 0.053(17) 0.003(14) 0.021(13) 0.003(13)
C68 0.073(17) 0.08(2) 0.07(2) 0.016(17) 0.031(16) 0.015(15)
N6 0.076(16) 0.096(19) 0.098(18) 0.040(16) 0.020(14) 0.009(14)
N7 0.12(2) 0.09(2) 0.11(2) 0.048(19) 0.018(18) 0.016(17)
C69 0.09(2) 0.17(3) 0.08(2) 0.07(2) 0.03(2) -0.008(19)
C70 0.11(2) 0.14(3) 0.11(3) 0.09(2) 0.04(2) 0.03(2)
C71 0.11(2) 0.11(2) 0.10(2) 0.065(18) 0.041(18) -0.010(16)
C72 0.12(3) 0.16(3) 0.10(3) 0.09(2) 0.01(2) 0.01(2)
C73 0.09(2) 0.10(2) 0.08(2) 0.03(2) 0.019(18) 0.013(17)
C74 0.11(2) 0.12(3) 0.12(2) 0.07(2) 0.04(2) -0.006(19)
N8 0.12(2) 0.14(2) 0.11(2) 0.07(2) 0.048(19) 0.044(18)
C75 0.10(2) 0.10(3) 0.11(3) 0.05(2) 0.043(19) 0.052(19)
C76 0.093(19) 0.10(2) 0.09(2) 0.04(2) 0.049(17) 0.020(17)
C77 0.10(2) 0.15(3) 0.09(3) 0.07(2) 0.00(2) 0.02(2)
C78 0.071(19) 0.15(2) 0.09(2) 0.07(2) 0.008(18) 0.053(18)
C79 0.12(2) 0.11(3) 0.08(2) 0.05(2) 0.031(19) 0.015(19)
N9 0.087(17) 0.104(18) 0.101(19) 0.059(15) 0.017(16) 0.028(14)
C80 0.073(19) 0.08(2) 0.09(2) 0.033(17) 0.004(17) 0.025(15)
C81 0.11(2) 0.09(2) 0.08(3) 0.03(2) 0.00(2) 0.021(18)
C82 0.10(2) 0.13(2) 0.12(2) 0.08(2) 0.03(2) 0.051(19)
C83 0.09(2) 0.13(3) 0.10(3) 0.06(2) 0.03(2) 0.040(19)
C84 0.12(2) 0.08(2) 0.06(2) 0.035(18) 0.026(19) 0.017(16)
N10 0.078(16) 0.101(19) 0.087(18) 0.050(15) 0.020(14) 0.008(14)
C85 0.09(2) 0.10(2) 0.09(2) 0.041(19) 0.043(18) 0.004(17)
C86 0.090(19) 0.07(2) 0.08(2) 0.019(17) 0.020(17) -0.003(16)
C87 0.082(19) 0.06(2) 0.07(2) 0.014(17) 0.008(17) -0.002(15)
C88 0.08(2) 0.12(3) 0.10(3) 0.02(2) 0.05(2) 0.02(2)
C89 0.090(19) 0.10(2) 0.07(2) 0.035(18) 0.015(17) 0.037(17)
O14 0.153(19) 0.16(2) 0.120(19) 0.074(17) 0.057(16) 0.058(16)

loop_
_atom_type_symbol
_atom_type_description
_atom_type_scat_dispersion_real
_atom_type_scat_dispersion_imag
_atom_type_scat_source
C C 0.0033 0.0016 'International Tables Vol C Tables 4.2.6.8 and 6.1.1.4'
H H 0.0000 0.0000 'International Tables Vol C Tables 4.2.6.8 and 6.1.1.4'
N N 0.0061 0.0033 'International Tables Vol C Tables 4.2.6.8 and 6.1.1.4'
O O 0.0106 0.0060 'International Tables Vol C Tables 4.2.6.8 and 6.1.1.4'
U U -9.6767 9.6646 'International Tables Vol C Tables 4.2.6.8 and 6.1.1.4'

loop_
_geom_angle_atom_site_label_1
_geom_angle_atom_site_label_2
_geom_angle_atom_site_label_3
_geom_angle
_geom_angle_site_symmetry_1
_geom_angle_site_symmetry_3
_geom_angle_publ_flag
O8 U1 O7 175.4(6) . . ?
O8 U1 O2 92.1(6) . . ?
O7 U1 O2 92.4(6) . . ?
O8 U1 O1 89.3(6) . . ?
O7 U1 O1 92.9(6) . . ?
O2 U1 O1 76.8(5) . . ?
O8 U1 O3 91.6(5) . . ?
O7 U1 O3 87.8(6) . . ?
O2 U1 O3 80.8(5) . . ?
O1 U1 O3 157.7(5) . . ?
O8 U1 O12 89.4(6) . . ?
O7 U1 O12 87.8(6) . . ?
O2 U1 O12 143.5(5) . . ?
O1 U1 O12 66.7(5) . . ?
O3 U1 O12 135.6(5) . . ?
O8 U1 O11 88.7(6) . . ?
O7 U1 O11 86.7(6) . . ?
O2 U1 O11 162.4(5) . . ?
O1 U1 O11 120.8(5) . . ?
O3 U1 O11 81.6(5) . . ?
O12 U1 O11 54.1(5) . . ?
O8 U1 N1 91.4(6) . . ?
O7 U1 N1 84.5(6) . . ?
O2 U1 N1 167.8(6) . . ?
O1 U1 N1 91.6(7) . . ?
O3 U1 N1 110.7(6) . . ?
O12 U1 N1 24.9(5) . . ?
O11 U1 N1 29.4(6) . . ?
O9 U2 O10 173.7(8) . . ?
O9 U2 O4 94.5(6) . . ?
O10 U2 O4 89.2(6) . . ?
O9 U2 O5 93.2(7) . . ?
O10 U2 O5 92.3(7) . . ?
O4 U2 O5 82.6(5) . . ?
O9 U2 O13 87.9(6) . 2_776 ?
O10 U2 O13 89.3(6) . 2_776 ?
O4 U2 O13 169.7(5) . 2_776 ?
O5 U2 O13 87.3(5) . 2_776 ?
O9 U2 O13 84.8(7) . . ?
O10 U2 O13 88.9(7) . . ?
O4 U2 O13 129.7(5) . . ?
O5 U2 O13 147.7(5) . . ?
O13 U2 O13 60.5(6) 2_776 . ?
O9 U2 O11 85.3(6) . . ?
O10 U2 O11 90.7(6) . . ?
O4 U2 O11 75.7(5) . . ?
O5 U2 O11 158.1(5) . . ?
O13 U2 O11 114.5(5) 2_776 . ?
O13 U2 O11 54.0(5) . . ?
O12 N1 O13 131(2) . . ?
O12 N1 O11 117(2) . . ?
O13 N1 O11 111(2) . . ?
C2 C1 C6 119(2) . . ?
C2 C1 C56 120(2) . 2_776 ?
C6 C1 C56 121(2) . 2_776 ?
O1 C2 C1 120(2) . . ?
O1 C2 C3 120.7(18) . . ?
C1 C2 C3 119(2) . . ?
C4 C3 C2 118(2) . . ?
C4 C3 C11 121.5(19) . . ?
C2 C3 C11 120.6(19) . . ?
C5 C4 C3 126(2) . . ?
C4 C5 C6 114(2) . . ?
C4 C5 C7 121(2) . . ?
C6 C5 C7 125(3) . . ?
C5 C6 C1 125(2) . . ?
C5 C7 C10 112(2) . . ?
C5 C7 C8 109(3) . . ?
C10 C7 C8 110(4) . . ?
C5 C7 C9 112(3) . . ?
C10 C7 C9 99(2) . . ?
C8 C7 C9 114(3) . . ?
C3 C11 C12 114(2) . . ?
C13 C12 C17 121(2) . . ?
C13 C12 C11 118(2) . . ?
C17 C12 C11 120(2) . . ?
C12 C13 O2 121(2) . . ?
C12 C13 C14 122.1(19) . . ?
O2 C13 C14 117(2) . . ?
C15 C14 C13 119(2) . . ?
C15 C14 C22 122(2) . . ?
C13 C14 C22 119(2) . . ?
C14 C15 C16 119(2) . . ?
C17 C16 C15 118(2) . . ?
C17 C16 C18 124(2) . . ?
C15 C16 C18 119(2) . . ?
C12 C17 C16 121(2) . . ?
C21 C18 C19 115(3) . . ?
C21 C18 C20 112(2) . . ?
C19 C18 C20 105(2) . . ?
C21 C18 C16 105(2) . . ?
C19 C18 C16 107(2) . . ?
C20 C18 C16 114(2) . . ?
C14 C22 C23 116(2) . . ?
C24 C23 C28 118(2) . . ?
C24 C23 C22 125.3(19) . . ?
C28 C23 C22 117(2) . . ?
O3 C24 C23 121(2) . . ?
O3 C24 C25 121.0(19) . . ?
C23 C24 C25 118(2) . . ?
C26 C25 C24 123(2) . . ?
C26 C25 C33 118.5(19) . . ?
C24 C25 C33 118.3(19) . . ?
C25 C26 C27 121(2) . . ?
C28 C27 C26 112.8(18) . . ?
C28 C27 C29 127(2) . . ?
C26 C27 C29 120.2(19) . . ?
C27 C28 C23 128(2) . . ?
C30 C29 C31 110(3) . . ?
C30 C29 C32 104(2) . . ?
C31 C29 C32 109(2) . . ?
C30 C29 C27 111(2) . . ?
C31 C29 C27 112(2) . . ?
C32 C29 C27 110(3) . . ?
C25 C33 C34 114.7(17) . . ?
C35 C34 C39 117(2) . . ?
C35 C34 C33 122.7(19) . . ?
C39 C34 C33 119.9(19) . . ?
O4 C35 C36 122.6(16) . . ?
O4 C35 C34 119.1(19) . . ?
C36 C35 C34 118.4(19) . . ?
C37 C36 C35 120.3(18) . . ?
C37 C36 C44 121.8(19) . . ?
C35 C36 C44 117.9(17) . . ?
C36 C37 C38 127(2) . . ?
C39 C38 C37 110.9(18) . . ?
C39 C38 C40 129.3(18) . . ?
C37 C38 C40 119.8(17) . . ?
C38 C39 C34 126(2) . . ?
C42 C40 C41 111(3) . . ?
C42 C40 C38 110(2) . . ?
C41 C40 C38 109(2) . . ?
C42 C40 C43 109(2) . . ?
C41 C40 C43 109(3) . . ?
C38 C40 C43 109(2) . . ?
C45 C44 C36 109.9(18) . . ?
C46 C45 C50 125(2) . . ?
C46 C45 C44 119(2) . . ?
C50 C45 C44 116(2) . . ?
O5 C46 C45 124(2) . . ?
O5 C46 C47 120(2) . . ?
C45 C46 C47 115(2) . . ?
C46 C47 C48 122(2) . . ?
C46 C47 C55 121(2) . . ?
C48 C47 C55 117(2) . . ?
C49 C48 C47 118(3) . . ?
C48 C49 C50 119(3) . . ?
C48 C49 C51 119(3) . . ?
C50 C49 C51 121(2) . . ?
C45 C50 C49 119(2) . . ?
C54 C51 C53 111(2) . . ?
C54 C51 C52 115(2) . . ?
C53 C51 C52 104(2) . . ?
C54 C51 C49 113(2) . . ?
C53 C51 C49 107(2) . . ?
C52 C51 C49 107(2) . . ?
O6 C55 C47 107.7(19) . . ?
O6 C56 C1 112.1(19) . 2_776 ?
C57 N2 C59 113(2) . . ?
C57 N2 C61 118(3) . . ?
C59 N2 C61 104(3) . . ?
C62 N3 C58 113(3) . . ?
C62 N3 C60 103(3) . . ?
C58 N3 C60 111(3) . . ?
N2 C57 C58 108(2) . . ?
N3 C58 C57 107(2) . . ?
N2 C59 C60 108(3) . . ?
N3 C60 C59 109(3) . . ?
N2 C61 C62 102(3) . . ?
N3 C62 C61 115(3) . . ?
C63 N4 C67 111.0(18) . . ?
C63 N4 C65 114.2(18) . . ?
C67 N4 C65 105.7(17) . . ?
C64 N5 C68 105(2) . . ?
C64 N5 C66 109(2) . . ?
C68 N5 C66 111(3) . . ?
N4 C63 C64 103(2) . . ?
N5 C64 C63 119(3) . . ?
N4 C65 C66 106(2) . . ?
N5 C66 C65 111(2) . . ?
N4 C67 C68 112(2) . . ?
N5 C68 C67 106(2) . . ?
C73 N6 C69 109(2) . . ?
C73 N6 C71 102(2) . . ?
C69 N6 C71 109(2) . . ?
C72 N7 C74 110(3) . . ?
C72 N7 C70 104(3) . . ?
C74 N7 C70 105(3) . . ?
N6 C69 C70 112(3) . . ?
C69 C70 N7 111(3) . . ?
C72 C71 N6 105(2) . . ?
N7 C72 C71 119(3) . . ?
N6 C73 C74 110(2) . . ?
N7 C74 C73 111(2) . . ?
C79 N8 C75 108(3) . . ?
C76 C75 N8 134(3) . . ?
C75 C76 C77 109(3) . . ?
C78 C77 C76 127(3) . . ?
C79 C78 C77 112(3) . . ?
N8 C79 C78 129(3) . . ?
C80 N9 C84 119(3) . . ?
N9 C80 C81 121(3) . . ?
C82 C81 C80 116(3) . . ?
C83 C82 C81 115(3) . . ?
C84 C83 C82 125(3) . . ?
C83 C84 N9 122(3) . . ?
C89 N10 C85 114(3) . . ?
N10 C85 C86 129(3) . . ?
C85 C86 C87 114(3) . . ?
C88 C87 C86 122(3) . . ?
C87 C88 C89 117(3) . . ?
N10 C89 C88 124(3) . . ?
N8 O14 N9 105.5(11) . . ?
N8 O14 N6 106.6(11) . . ?
N9 O14 N6 141.6(12) . . ?

loop_
_geom_bond_atom_site_label_1
_geom_bond_atom_site_label_2
_geom_bond_distance
_geom_bond_site_symmetry_2
_geom_bond_publ_flag
U1 O8 1.759(15) . ?
U1 O7 1.785(17) . ?
U1 O2 2.170(14) . ?
U1 O1 2.278(17) . ?
U1 O3 2.325(14) . ?
U1 O12 2.476(15) . ?
U1 O11 2.537(16) . ?
U1 N1 2.91(3) . ?
U1 U2 5.0287(14) . ?
U1 U2 6.3930(15) 2_776 ?
U1 U1 10.687(2) 2_776 ?
U2 O9 1.788(14) . ?
U2 O10 1.801(17) . ?
U2 O4 2.113(13) . ?
U2 O5 2.179(15) . ?
U2 O13 2.434(13) 2_776 ?
U2 O13 2.491(16) . ?
U2 O11 2.523(16) . ?
U2 U2 4.2549(18) 2_776 ?
O1 C2 1.38(2) . ?
O1 O2 2.77(2) . ?
O1 O6 11.96(2) . ?
O2 C13 1.36(2) . ?
O2 O3 2.92(2) . ?
O2 O2 15.00(3) 2_776 ?
O3 C24 1.37(2) . ?
O3 O4 3.973(18) . ?
O3 O3 12.49(2) 2_776 ?
O4 C35 1.38(2) . ?
O4 O5 2.832(18) . ?
O5 C46 1.34(2) . ?
O5 O6 3.95(2) . ?
O5 O1 5.233(19) 2_776 ?
O5 O5 7.38(3) 2_776 ?
O6 C55 1.37(2) . ?
O6 C56 1.40(2) . ?
O11 N1 1.43(3) . ?
O12 N1 1.24(3) . ?
O13 N1 1.33(3) . ?
O13 U2 2.434(13) 2_776 ?
C1 C2 1.39(3) . ?
C1 C6 1.43(3) . ?
C1 C56 1.51(3) 2_776 ?
C2 C3 1.45(3) . ?
C3 C4 1.41(3) . ?
C3 C11 1.47(3) . ?
C4 C5 1.39(3) . ?
C5 C6 1.40(3) . ?
C5 C7 1.48(3) . ?
C7 C10 1.51(3) . ?
C7 C8 1.52(6) . ?
C7 C9 1.56(3) . ?
C11 C12 1.51(3) . ?
C12 C13 1.36(3) . ?
C12 C17 1.37(3) . ?
C13 C14 1.42(3) . ?
C14 C15 1.35(3) . ?
C14 C22 1.44(3) . ?
C15 C16 1.52(3) . ?
C16 C17 1.37(3) . ?
C16 C18 1.58(3) . ?
C18 C21 1.47(4) . ?
C18 C19 1.52(3) . ?
C18 C20 1.51(3) . ?
C22 C23 1.52(3) . ?
C23 C24 1.39(3) . ?
C23 C28 1.39(3) . ?
C24 C25 1.40(3) . ?
C25 C26 1.35(3) . ?
C25 C33 1.50(3) . ?
C26 C27 1.49(3) . ?
C27 C28 1.35(3) . ?
C27 C29 1.51(3) . ?
C29 C30 1.50(4) . ?
C29 C31 1.50(3) . ?
C29 C32 1.50(4) . ?
C33 C34 1.57(3) . ?
C34 C35 1.39(2) . ?
C34 C39 1.43(3) . ?
C35 C36 1.38(3) . ?
C36 C37 1.32(2) . ?
C36 C44 1.55(3) . ?
C37 C38 1.42(3) . ?
C38 C39 1.36(3) . ?
C38 C40 1.48(4) . ?
C40 C42 1.47(3) . ?
C40 C41 1.47(4) . ?
C40 C43 1.48(4) . ?
C44 C45 1.54(3) . ?
C45 C46 1.34(3) . ?
C45 C50 1.38(3) . ?
C46 C47 1.42(3) . ?
C47 C48 1.46(3) . ?
C47 C55 1.54(3) . ?
C48 C49 1.37(3) . ?
C49 C50 1.42(3) . ?
C49 C51 1.56(4) . ?
C51 C54 1.49(3) . ?
C51 C53 1.52(4) . ?
C51 C52 1.55(3) . ?
C56 C1 1.51(3) 2_776 ?
N2 C57 1.38(3) . ?
N2 C59 1.40(3) . ?
N2 C61 1.53(3) . ?
N3 C62 1.40(4) . ?
N3 C58 1.44(3) . ?
N3 C60 1.50(4) . ?
C57 C58 1.63(4) . ?
C59 C60 1.57(4) . ?
C61 C62 1.57(4) . ?
N4 C63 1.47(3) . ?
N4 C67 1.49(2) . ?
N4 C65 1.51(3) . ?
N5 C64 1.45(3) . ?
N5 C68 1.48(3) . ?
N5 C66 1.49(3) . ?
C63 C64 1.50(3) . ?
C65 C66 1.58(3) . ?
C67 C68 1.53(3) . ?
N6 C73 1.48(3) . ?
N6 C69 1.50(3) . ?
N6 C71 1.52(3) . ?
N6 O14 2.81(3) . ?
N7 C72 1.36(3) . ?
N7 C74 1.41(3) . ?
N7 C70 1.56(4) . ?
C69 C70 1.48(3) . ?
C71 C72 1.53(4) . ?
C73 C74 1.54(4) . ?
N8 C79 1.35(3) . ?
N8 C75 1.37(4) . ?
N8 O14 2.65(4) . ?
C75 C76 1.33(4) . ?
C76 C77 1.40(4) . ?
C77 C78 1.38(4) . ?
C78 C79 1.38(5) . ?
N9 C80 1.35(3) . ?
N9 C84 1.34(3) . ?
N9 O14 2.77(3) . ?
C80 C81 1.46(4) . ?
C81 C82 1.43(4) . ?
C82 C83 1.41(4) . ?
C83 C84 1.28(4) . ?
N10 C89 1.31(3) . ?
N10 C85 1.33(3) . ?
C85 C86 1.31(3) . ?
C86 C87 1.45(4) . ?
C87 C88 1.26(4) . ?
C88 C89 1.43(4) . ?

loop_
_geom_hbond_atom_site_label_D
_geom_hbond_atom_site_label_H
_geom_hbond_atom_site_label_A
_geom_hbond_distance_DH
_geom_hbond_distance_HA
_geom_hbond_distance_DA
_geom_hbond_angle_DHA
_geom_hbond_site_symmetry_A
N2 H2 O1 0.91 1.73 2.64(3) 175.4 .
N4 H4 O3 0.91 1.76 2.67(2) 178.6 .
